data_2105214
loop_
_publ_author_name
'Briggs, Naomi E. B.'
'Kennedy, Alan R.'
'Morrison, Catriona A.'

_publ_section_title
;
 42 salt forms of tyramine: structural comparison and the occurrence of
 hydrate formation
;
_journal_issue 4
_journal_name_full 'Acta Crystallographica Section B'
_journal_page_first 453
_journal_page_last 464
_journal_paper_doi 10.1107/S0108768112026456
_journal_volume 68
_journal_year 2012
_chemical_formula_sum 'C8 H18 N O7 P'
_chemical_formula_weight 271.20
_space_group_IT_number 61
_symmetry_cell_setting orthorhombic
_symmetry_space_group_name_Hall '-P 2ac 2ab'
_symmetry_space_group_name_H-M 'P b c a'
_atom_sites_solution_hydrogens geom
_atom_sites_solution_primary direct
_atom_sites_solution_secondary difmap
_audit_creation_method SHELXL-97
_cell_angle_alpha 90.00
_cell_angle_beta 90.00
_cell_angle_gamma 90.00
_cell_formula_units_Z 8
_cell_length_a 11.0446(9)
_cell_length_b 8.0666(5)
_cell_length_c 29.755(2)
_cell_measurement_reflns_used 10245
_cell_measurement_temperature 120(2)
_cell_measurement_theta_max 27.48
_cell_measurement_theta_min 2.91
_cell_volume 2650.9(3)
_computing_structure_refinement 'SHELXL-97 (Sheldrick, 1997)'
_diffrn_ambient_temperature 120(2)
_diffrn_measured_fraction_theta_full 0.940
_diffrn_measured_fraction_theta_max 0.940
_diffrn_measurement_device_type 'Bruker-Nonius APEX II CCD camera'
_diffrn_measurement_method '\f&\w scans'
_diffrn_radiation_monochromator graphite
_diffrn_radiation_source 'fine-focus sealed tube'
_diffrn_radiation_type MoK\a
_diffrn_radiation_wavelength 0.71073
_diffrn_reflns_av_R_equivalents 0.0590
_diffrn_reflns_av_sigmaI/netI 0.0588
_diffrn_reflns_limit_h_max 13
_diffrn_reflns_limit_h_min -13
_diffrn_reflns_limit_k_max 9
_diffrn_reflns_limit_k_min -9
_diffrn_reflns_limit_l_max 36
_diffrn_reflns_limit_l_min -22
_diffrn_reflns_number 10357
_diffrn_reflns_theta_full 26.00
_diffrn_reflns_theta_max 26.00
_diffrn_reflns_theta_min 3.20
_exptl_absorpt_coefficient_mu 0.229
_exptl_absorpt_correction_T_max 1.000000
_exptl_absorpt_correction_T_min 0.789664
_exptl_absorpt_correction_type multi-scan
_exptl_absorpt_process_details 'SADABS 2007/2 (Sheldrick, G.M., 2007)'
_exptl_crystal_colour colourless
_exptl_crystal_density_diffrn 1.359
_exptl_crystal_density_method 'not measured'
_exptl_crystal_description Lath
_exptl_crystal_F_000 1152
_exptl_crystal_size_max 0.32
_exptl_crystal_size_mid 0.11
_exptl_crystal_size_min 0.02
_refine_diff_density_max 0.457
_refine_diff_density_min -0.467
_refine_ls_extinction_coef 0.0050(6)
_refine_ls_extinction_expression Fc^*^=kFc[1+0.001xFc^2^\l^3^/sin(2\q)]^-1/4^
_refine_ls_extinction_method SHELXL
_refine_ls_goodness_of_fit_ref 1.143
_refine_ls_hydrogen_treatment mixed
_refine_ls_matrix_type full
_refine_ls_number_parameters 191
_refine_ls_number_reflns 2436
_refine_ls_number_restraints 1
_refine_ls_restrained_S_all 1.143
_refine_ls_R_factor_all 0.0975
_refine_ls_R_factor_gt 0.0711
_refine_ls_shift/su_max 0.000
_refine_ls_shift/su_mean 0.000
_refine_ls_structure_factor_coef Fsqd
_refine_ls_weighting_details 'calc w=1/[\s^2^(Fo^2^)+(0.0305P)^2^+9.5150P] where P=(Fo^2^+2Fc^2^)/3'
_refine_ls_weighting_scheme calc
_refine_ls_wR_factor_gt 0.1375
_refine_ls_wR_factor_ref 0.1531
_reflns_number_gt 1874
_reflns_number_total 2436
_reflns_threshold_expression I>2\s(I)
_cod_data_source_file ry5045.cif
_cod_data_source_block tyrh3po4
_cod_original_cell_volume 2651.0(3)
_cod_original_sg_symbol_H-M Pbca
_cod_database_code 2105214

loop_
_symmetry_equiv_pos_as_xyz
'x, y, z'
'-x+1/2, -y, z+1/2'
'-x, y+1/2, -z+1/2'
'x+1/2, -y+1/2, -z'
'-x, -y, -z'
'x-1/2, y, -z-1/2'
'x, -y-1/2, z-1/2'
'-x-1/2, y-1/2, z'

loop_
_atom_site_type_symbol
_atom_site_label
_atom_site_fract_x
_atom_site_fract_y
_atom_site_fract_z
_atom_site_U_iso_or_equiv
_atom_site_adp_type
_atom_site_calc_flag
_atom_site_refinement_flags
_atom_site_occupancy
_atom_site_symmetry_multiplicity
P P1 0.13524(9) 0.21678(13) 0.56882(3) 0.0173(3) Uani d . 1 1
O O1 0.8604(3) 0.4042(4) 0.14230(9) 0.0243(7) Uani d D 1 1
H H1H 0.934(2) 0.383(6) 0.1268(14) 0.036 Uiso d D 1 1
O O2 0.0537(3) 0.1059(3) 0.59523(9) 0.0232(7) Uani d . 1 1
O O1W 0.8493(3) 0.3461(4) 0.52516(10) 0.0230(7) Uani d . 1 1
O O3 0.2596(3) 0.1466(3) 0.55961(8) 0.0212(7) Uani d . 1 1
O O2W 0.6968(3) 0.1332(4) 0.57244(11) 0.0260(7) Uani d . 1 1
O O4 0.0810(3) 0.2627(4) 0.52172(9) 0.0246(7) Uani d . 1 1
O O5 0.1459(3) 0.3826(4) 0.59645(10) 0.0230(7) Uani d . 1 1
N N1 0.9745(4) 0.2315(5) 0.39927(11) 0.0207(8) Uani d . 1 1
H H1N 1.045(4) 0.283(6) 0.4131(15) 0.031 Uiso d . 1 1
H H2N 0.968(4) 0.108(6) 0.4021(15) 0.031 Uiso d . 1 1
H H3N 0.909(4) 0.280(6) 0.4119(15) 0.031 Uiso d . 1 1
C C1 0.8773(4) 0.2457(5) 0.27571(13) 0.0214(9) Uani d . 1 1
C C2 0.9665(4) 0.1989(5) 0.24511(14) 0.0216(9) Uani d . 1 1
H H2 1.0315 0.1310 0.2550 0.026 Uiso calc R 1 1
C C3 0.9624(4) 0.2493(5) 0.20048(13) 0.0207(9) Uani d . 1 1
H H3 1.0233 0.2150 0.1799 0.025 Uiso calc R 1 1
C C4 0.8681(4) 0.3505(5) 0.18626(12) 0.0183(9) Uani d . 1 1
C C5 0.7789(4) 0.3998(5) 0.21590(13) 0.0221(9) Uani d . 1 1
H H5 0.7145 0.4688 0.2060 0.027 Uiso calc R 1 1
C C6 0.7845(4) 0.3475(5) 0.26027(13) 0.0241(10) Uani d . 1 1
H H6 0.7233 0.3821 0.2807 0.029 Uiso calc R 1 1
C C7 0.8815(4) 0.1920(6) 0.32426(13) 0.0263(10) Uani d . 1 1
H H7A 0.8948 0.0708 0.3256 0.032 Uiso calc R 1 1
H H7B 0.8023 0.2158 0.3385 0.032 Uiso calc R 1 1
C C8 0.9806(4) 0.2786(5) 0.35075(13) 0.0227(9) Uani d . 1 1
H H8A 1.0607 0.2475 0.3384 0.027 Uiso calc R 1 1
H H8B 0.9713 0.4002 0.3478 0.027 Uiso calc R 1 1
H H5H 0.186(5) 0.454(6) 0.5842(16) 0.038(16) Uiso d . 1 1
H H2W 0.838(5) 0.439(7) 0.5388(19) 0.051(18) Uiso d . 1 1
H H1W 0.817(5) 0.355(6) 0.4988(19) 0.044(15) Uiso d . 1 1
H H3W 0.737(5) 0.123(7) 0.5965(18) 0.046(16) Uiso d . 1 1
H H4H 0.004(5) 0.293(6) 0.5238(16) 0.038(14) Uiso d . 1 1
H H4W 0.743(6) 0.188(8) 0.556(2) 0.07(2) Uiso d . 1 1

loop_
_atom_site_aniso_label
_atom_site_aniso_U_11
_atom_site_aniso_U_22
_atom_site_aniso_U_33
_atom_site_aniso_U_12
_atom_site_aniso_U_13
_atom_site_aniso_U_23
P1 0.0166(5) 0.0186(6) 0.0165(5) 0.0005(4) 0.0017(4) 0.0013(4)
O1 0.0234(16) 0.0316(17) 0.0179(14) 0.0026(14) 0.0014(12) 0.0024(12)
O2 0.0247(16) 0.0203(16) 0.0247(14) 0.0005(13) 0.0061(12) 0.0018(12)
O1W 0.0245(17) 0.0269(18) 0.0176(14) 0.0008(14) -0.0048(13) 0.0003(13)
O3 0.0196(15) 0.0225(15) 0.0215(13) 0.0000(12) 0.0018(12) 0.0005(11)
O2W 0.0237(17) 0.0346(19) 0.0197(15) -0.0016(14) -0.0001(14) -0.0001(14)
O4 0.0203(17) 0.0355(18) 0.0180(14) 0.0052(14) 0.0007(12) 0.0026(12)
O5 0.0270(17) 0.0168(16) 0.0253(15) -0.0035(14) 0.0054(13) -0.0022(12)
N1 0.0232(19) 0.020(2) 0.0186(17) -0.0021(16) -0.0010(15) -0.0018(14)
C1 0.021(2) 0.022(2) 0.0204(19) -0.0078(18) 0.0009(17) -0.0004(16)
C2 0.017(2) 0.022(2) 0.026(2) -0.0002(18) -0.0021(17) 0.0013(18)
C3 0.017(2) 0.020(2) 0.024(2) -0.0006(18) 0.0058(17) -0.0034(17)
C4 0.018(2) 0.025(2) 0.0119(17) -0.0051(18) 0.0012(16) 0.0006(15)
C5 0.021(2) 0.021(2) 0.024(2) 0.0047(18) -0.0016(17) -0.0005(17)
C6 0.023(2) 0.031(3) 0.0179(19) 0.0013(19) 0.0070(17) -0.0017(17)
C7 0.025(2) 0.033(3) 0.021(2) -0.007(2) -0.0001(18) 0.0017(18)
C8 0.023(2) 0.024(2) 0.020(2) -0.0014(19) 0.0015(17) 0.0024(18)

loop_
_atom_type_symbol
_atom_type_description
_atom_type_scat_dispersion_real
_atom_type_scat_dispersion_imag
_atom_type_scat_source
P P 0.1023 0.0942 'International Tables Vol C Tables 4.2.6.8 and 6.1.1.4'
O O 0.0106 0.0060 'International Tables Vol C Tables 4.2.6.8 and 6.1.1.4'
N N 0.0061 0.0033 'International Tables Vol C Tables 4.2.6.8 and 6.1.1.4'
C C 0.0033 0.0016 'International Tables Vol C Tables 4.2.6.8 and 6.1.1.4'
H H 0.0000 0.0000 'International Tables Vol C Tables 4.2.6.8 and 6.1.1.4'

loop_
_geom_angle_atom_site_label_1
_geom_angle_atom_site_label_2
_geom_angle_atom_site_label_3
_geom_angle
O2 P1 O3 114.82(16)
O2 P1 O4 112.39(17)
O3 P1 O4 105.90(16)
O2 P1 O5 106.19(17)
O3 P1 O5 110.20(16)
O4 P1 O5 107.14(17)
C4 O1 H1H 111(3)
H2W O1W H1W 107(5)
H3W O2W H4W 102(5)
P1 O4 H4H 112(3)
P1 O5 H5H 114(4)
C8 N1 H1N 105(3)
C8 N1 H2N 110(3)
H1N N1 H2N 116(4)
C8 N1 H3N 109(3)
H1N N1 H3N 106(4)
H2N N1 H3N 110(4)
C6 C1 C2 117.7(4)
C6 C1 C7 120.5(4)
C2 C1 C7 121.8(4)
C3 C2 C1 121.5(4)
C3 C2 H2 119.3
C1 C2 H2 119.3
C4 C3 C2 119.2(4)
C4 C3 H3 120.4
C2 C3 H3 120.4
O1 C4 C5 118.0(4)
O1 C4 C3 121.3(3)
C5 C4 C3 120.7(4)
C4 C5 C6 119.2(4)
C4 C5 H5 120.4
C6 C5 H5 120.4
C5 C6 C1 121.8(4)
C5 C6 H6 119.1
C1 C6 H6 119.1
C1 C7 C8 112.8(3)
C1 C7 H7A 109.0
C8 C7 H7A 109.0
C1 C7 H7B 109.0
C8 C7 H7B 109.0
H7A C7 H7B 107.8
N1 C8 C7 110.6(3)
N1 C8 H8A 109.5
C7 C8 H8A 109.5
N1 C8 H8B 109.5
C7 C8 H8B 109.5
H8A C8 H8B 108.1

loop_
_geom_bond_atom_site_label_1
_geom_bond_atom_site_label_2
_geom_bond_distance
P1 O2 1.493(3)
P1 O3 1.511(3)
P1 O4 1.569(3)
P1 O5 1.574(3)
O1 C4 1.381(4)
O1 H1H 0.947(10)
O1W H2W 0.86(6)
O1W H1W 0.87(5)
O2W H3W 0.84(6)
O2W H4W 0.83(7)
O4 H4H 0.89(5)
O5 H5H 0.81(5)
N1 C8 1.495(5)
N1 H1N 0.97(5)
N1 H2N 1.00(5)
N1 H3N 0.90(5)
C1 C6 1.391(6)
C1 C2 1.394(6)
C1 C7 1.509(5)
C2 C3 1.390(5)
C2 H2 0.9500
C3 C4 1.388(6)
C3 H3 0.9500
C4 C5 1.381(6)
C5 C6 1.388(5)
C5 H5 0.9500
C6 H6 0.9500
C7 C8 1.519(6)
C7 H7A 0.9900
C7 H7B 0.9900
C8 H8A 0.9900
C8 H8B 0.9900

loop_
_geom_torsion_atom_site_label_1
_geom_torsion_atom_site_label_2
_geom_torsion_atom_site_label_3
_geom_torsion_atom_site_label_4
_geom_torsion
C6 C1 C2 C3 -1.1(6)
C7 C1 C2 C3 -179.7(4)
C1 C2 C3 C4 0.9(6)
C2 C3 C4 O1 179.8(4)
C2 C3 C4 C5 -0.4(6)
O1 C4 C5 C6 180.0(4)
C3 C4 C5 C6 0.1(6)
C4 C5 C6 C1 -0.4(6)
C2 C1 C6 C5 0.8(6)
C7 C1 C6 C5 179.5(4)
C6 C1 C7 C8 -107.1(5)
C2 C1 C7 C8 71.4(5)
C1 C7 C8 N1 175.5(4)

loop_
_cod_related_entry_id
_cod_related_entry_database
_cod_related_entry_code
1 ChemSpider 30654574
